data_4318411
loop_
_publ_author_name
'Renata Dreos'
'Alessandro Felluga'
'Giorgio Nardin'
'Lucio Randaccio'
'Mauro Sandri'
'Giovanni Tauzher'

_publ_section_title
;
 New Alkyl-Cobalt(III) Complexes Containing Chiral Centers in the
 Chelating System
;
_journal_name_full 'Inorganic Chemistry'
_journal_page_first 4548
_journal_page_last 4554
_journal_paper_doi 10.1021/ic025534a
_journal_volume 41
_journal_year 2002
_chemical_formula_sum 'C21 H32 Cl Co N6 O6'
_chemical_formula_weight 558.90
_chemical_name_systematic
;
 ?
;
_space_group_IT_number 14
_symmetry_cell_setting monoclinic
_symmetry_space_group_name_Hall '-P 2ybc'
_symmetry_space_group_name_H-M 'P 1 21/c 1'
_atom_sites_solution_hydrogens geom
_atom_sites_solution_primary direct
_atom_sites_solution_secondary difmap
_audit_creation_method SHELXL-97
_cell_angle_alpha 90.00
_cell_angle_beta 95.27(9)
_cell_angle_gamma 90.00
_cell_formula_units_Z 8
_cell_length_a 12.131(3)
_cell_length_b 26.305(5)
_cell_length_c 15.790(3)
_cell_measurement_temperature 293(2)
_cell_volume 5017(2)
_computing_structure_refinement 'SHELXL-97 (Sheldrick, 1997)'
_diffrn_ambient_temperature 293(2)
_diffrn_measured_fraction_theta_full 0.997
_diffrn_measured_fraction_theta_max 0.997
_diffrn_radiation_monochromator graphite
_diffrn_radiation_source 'fine-focus sealed tube'
_diffrn_radiation_type MoK\a
_diffrn_radiation_wavelength 0.71073
_diffrn_reflns_av_R_equivalents 0.0000
_diffrn_reflns_av_sigmaI/netI 0.0451
_diffrn_reflns_limit_h_max 14
_diffrn_reflns_limit_h_min -14
_diffrn_reflns_limit_k_max 32
_diffrn_reflns_limit_k_min 0
_diffrn_reflns_limit_l_max 19
_diffrn_reflns_limit_l_min 0
_diffrn_reflns_number 9847
_diffrn_reflns_theta_full 26.02
_diffrn_reflns_theta_max 26.02
_diffrn_reflns_theta_min 3.06
_exptl_absorpt_coefficient_mu 0.839
_exptl_crystal_density_diffrn 1.480
_exptl_crystal_density_method 'not measured'
_exptl_crystal_F_000 2336
_refine_diff_density_max 1.418
_refine_diff_density_min -0.781
_refine_diff_density_rms 0.128
_refine_ls_extinction_coef 0.0052(9)
_refine_ls_extinction_expression Fc^*^=kFc[1+0.001xFc^2^\l^3^/sin(2\q)]^-1/4^
_refine_ls_extinction_method SHELXL
_refine_ls_goodness_of_fit_ref 1.024
_refine_ls_hydrogen_treatment mixed
_refine_ls_matrix_type full
_refine_ls_number_parameters 602
_refine_ls_number_reflns 9847
_refine_ls_number_restraints 0
_refine_ls_restrained_S_all 1.024
_refine_ls_R_factor_all 0.1072
_refine_ls_R_factor_gt 0.0858
_refine_ls_shift/su_max 0.737
_refine_ls_shift/su_mean 0.011
_refine_ls_structure_factor_coef Fsqd
_refine_ls_weighting_details 'calc w=1/[\s^2^(Fo^2^)+(0.1801P)^2^+4.4851P] where P=(Fo^2^+2Fc^2^)/3'
_refine_ls_weighting_scheme calc
_refine_ls_wR_factor_gt 0.2470
_refine_ls_wR_factor_ref 0.2710
_reflns_number_gt 7271
_reflns_number_total 9847
_reflns_threshold_expression >2sigma(I)
_cod_data_source_file ic025534a_s1_2.cif
_cod_data_source_block legrid(5')
_cod_original_cell_volume 5017.4(8)
_cod_database_code 4318411

loop_
_symmetry_equiv_pos_as_xyz
'x, y, z'
'-x, y+1/2, -z+1/2'
'-x, -y, -z'
'x, -y-1/2, z-1/2'

loop_
_atom_site_label
_atom_site_type_symbol
_atom_site_fract_x
_atom_site_fract_y
_atom_site_fract_z
_atom_site_U_iso_or_equiv
_atom_site_adp_type
_atom_site_occupancy
_atom_site_symmetry_multiplicity
_atom_site_calc_flag
_atom_site_refinement_flags
_atom_site_disorder_assembly
_atom_site_disorder_group
C1 C 0.3171(4) -0.0029(2) 0.7616(4) 0.0637(13) Uani 1 1 d . . .
H1 H 0.3227 -0.0242 0.7153 0.076 Uiso 1 1 calc R . .
C2 C 0.4113(5) 0.0071(2) 0.8148(4) 0.0742(16) Uani 1 1 d . . .
H2 H 0.4792 -0.0067 0.8042 0.089 Uiso 1 1 calc R . .
C1AX C -0.0661(5) 0.0066(2) 0.6219(4) 0.0676(14) Uani 1 1 d . . .
H1A1 H -0.0676 -0.0239 0.5886 0.101 Uiso 1 1 calc R . .
H1A2 H -0.0716 0.0356 0.5848 0.101 Uiso 1 1 calc R . .
H1A3 H -0.1273 0.0066 0.6564 0.101 Uiso 1 1 calc R . .
C3 C 0.4023(6) 0.0373(3) 0.8826(5) 0.0858(19) Uani 1 1 d . . .
H3 H 0.4642 0.0441 0.9202 0.103 Uiso 1 1 calc R . .
C2AX C -0.5886(5) 0.2442(2) 0.6093(4) 0.0677(14) Uani 1 1 d . . .
H2A1 H -0.5928 0.2139 0.5753 0.102 Uiso 1 1 calc R . .
H2A2 H -0.5949 0.2735 0.5728 0.102 Uiso 1 1 calc R . .
H2A3 H -0.6479 0.2444 0.6456 0.102 Uiso 1 1 calc R . .
C4 C 0.3009(5) 0.0585(2) 0.8966(4) 0.0747(15) Uani 1 1 d . . .
H4 H 0.2944 0.0798 0.9429 0.090 Uiso 1 1 calc R . .
C5 C 0.2099(5) 0.0475(2) 0.8409(3) 0.0596(12) Uani 1 1 d . . .
C6 C 0.0957(5) 0.0662(2) 0.8540(3) 0.0647(13) Uani 1 1 d . . .
H6A H 0.0665 0.0464 0.8988 0.078 Uiso 1 1 calc R . .
H6B H 0.0998 0.1014 0.8722 0.078 Uiso 1 1 calc R . .
C7 C -0.1186(5) 0.1233(2) 0.7015(5) 0.0791(17) Uani 1 1 d . . .
H7A H -0.1459 0.0987 0.6598 0.119 Uiso 1 1 calc R . .
H7B H -0.1258 0.1568 0.6774 0.119 Uiso 1 1 calc R . .
H7C H -0.1605 0.1212 0.7500 0.119 Uiso 1 1 calc R . .
C8 C 0.0032(5) 0.1125(2) 0.7288(4) 0.0629(13) Uani 1 1 d . . .
H8 H 0.0297 0.1393 0.7687 0.075 Uiso 1 1 calc R . .
C9 C 0.0744(5) 0.1135(2) 0.6565(4) 0.0639(13) Uani 1 1 d . . .
C10 C 0.0933(6) 0.1615(2) 0.6126(5) 0.0832(18) Uani 1 1 d . . .
H10A H 0.1583 0.1584 0.5824 0.125 Uiso 1 1 calc R . .
H10B H 0.1036 0.1884 0.6535 0.125 Uiso 1 1 calc R . .
H10C H 0.0305 0.1689 0.5730 0.125 Uiso 1 1 calc R . .
C11 C -0.1302(6) -0.1535(3) 0.9456(5) 0.092(2) Uani 1 1 d . . .
H11 H -0.1997 -0.1542 0.9661 0.110 Uiso 1 1 calc R . .
C12 C -0.0659(6) -0.1967(2) 0.9471(4) 0.0767(16) Uani 1 1 d . . .
H12 H -0.0914 -0.2272 0.9679 0.092 Uiso 1 1 calc R . .
C13 C 0.0342(6) -0.1938(3) 0.9179(4) 0.0834(19) Uani 1 1 d . . .
H13 H 0.0772 -0.2231 0.9197 0.100 Uiso 1 1 calc R . .
C14 C 0.0766(4) -0.1516(2) 0.8863(3) 0.0601(12) Uani 1 1 d . . .
H14 H 0.1470 -0.1514 0.8674 0.072 Uiso 1 1 calc R . .
C15 C 0.0143(5) -0.1099(2) 0.8831(3) 0.0641(13) Uani 1 1 d . . .
C16 C 0.0618(5) -0.0635(2) 0.8453(4) 0.0708(15) Uani 1 1 d . . .
H16A H 0.0421 -0.0340 0.8777 0.085 Uiso 1 1 calc R . .
H16B H 0.1419 -0.0662 0.8514 0.085 Uiso 1 1 calc R . .
C17 C -0.0611(6) -0.1264(3) 0.6664(5) 0.0872(19) Uani 1 1 d . . .
H17A H -0.1161 -0.1013 0.6492 0.131 Uiso 1 1 calc R . .
H17B H -0.0869 -0.1473 0.7104 0.131 Uiso 1 1 calc R . .
H17C H -0.0475 -0.1472 0.6186 0.131 Uiso 1 1 calc R . .
C18 C 0.0467(5) -0.0997(2) 0.7004(4) 0.0649(13) Uani 1 1 d . . .
H18 H 0.0893 -0.1240 0.7374 0.078 Uiso 1 1 calc R . .
C19 C 0.1173(5) -0.0851(2) 0.6313(3) 0.0609(12) Uani 1 1 d . . .
C20 C 0.1630(6) -0.1241(2) 0.5755(4) 0.0808(17) Uani 1 1 d . . .
H20A H 0.2422 -0.1215 0.5798 0.121 Uiso 1 1 calc R . .
H20B H 0.1340 -0.1185 0.5176 0.121 Uiso 1 1 calc R . .
H20C H 0.1420 -0.1574 0.5931 0.121 Uiso 1 1 calc R . .
C21 C -0.2004(4) 0.2643(2) 0.7356(4) 0.0579(12) Uani 1 1 d . . .
H21 H -0.2001 0.2855 0.6885 0.070 Uiso 1 1 calc R . .
C22 C -0.1034(5) 0.2554(2) 0.7834(4) 0.0661(13) Uani 1 1 d . . .
H22 H -0.0377 0.2694 0.7681 0.079 Uiso 1 1 calc R . .
C23 C -0.1037(5) 0.2257(3) 0.8545(4) 0.0734(15) Uani 1 1 d . . .
H23 H -0.0383 0.2199 0.8887 0.088 Uiso 1 1 calc R . .
C24 C -0.2018(5) 0.2043(2) 0.8752(4) 0.0678(14) Uani 1 1 d . . .
H24 H -0.2033 0.1840 0.9233 0.081 Uiso 1 1 calc R . .
C25 C -0.2974(4) 0.21358(19) 0.8230(3) 0.0533(11) Uani 1 1 d . . .
C26 C -0.4080(4) 0.1924(2) 0.8407(3) 0.0572(11) Uani 1 1 d . . .
H26A H -0.3989 0.1578 0.8612 0.069 Uiso 1 1 calc R . .
H26B H -0.4381 0.2124 0.8848 0.069 Uiso 1 1 calc R . .
C27 C -0.6135(5) 0.1264(3) 0.6953(5) 0.0840(18) Uani 1 1 d . . .
H27A H -0.6162 0.0918 0.6758 0.126 Uiso 1 1 calc R . .
H27B H -0.6447 0.1482 0.6507 0.126 Uiso 1 1 calc R . .
H27C H -0.6551 0.1296 0.7439 0.126 Uiso 1 1 calc R . .
C28 C -0.4942(5) 0.1415(2) 0.7198(4) 0.0619(13) Uani 1 1 d . . .
H28 H -0.4620 0.1162 0.7604 0.074 Uiso 1 1 calc R . .
C29 C -0.4250(4) 0.1426(2) 0.6466(4) 0.0609(12) Uani 1 1 d . . .
C210 C -0.3941(6) 0.0946(2) 0.6053(5) 0.0789(17) Uani 1 1 d . . .
H21A H -0.3370 0.1014 0.5685 0.118 Uiso 1 1 calc R . .
H21B H -0.4578 0.0809 0.5725 0.118 Uiso 1 1 calc R . .
H21C H -0.3675 0.0705 0.6481 0.118 Uiso 1 1 calc R . .
C211 C -0.6535(5) 0.4014(3) 0.9402(4) 0.0820(18) Uani 1 1 d . . .
H211 H -0.7181 0.3983 0.9673 0.098 Uiso 1 1 calc R . .
C212 C -0.6053(6) 0.4486(3) 0.9312(4) 0.0814(18) Uani 1 1 d . . .
H212 H -0.6363 0.4778 0.9520 0.098 Uiso 1 1 calc R . .
C213 C -0.5110(6) 0.4507(2) 0.8909(4) 0.0820(18) Uani 1 1 d . . .
H213 H -0.4787 0.4824 0.8848 0.098 Uiso 1 1 calc R . .
C214 C -0.4620(4) 0.41050(19) 0.8597(3) 0.0580(12) Uani 1 1 d . . .
H214 H -0.3967 0.4137 0.8335 0.070 Uiso 1 1 calc R . .
C215 C -0.5097(5) 0.3662(2) 0.8673(3) 0.0617(13) Uani 1 1 d . . .
C216 C -0.4558(5) 0.3203(2) 0.8298(3) 0.0623(13) Uani 1 1 d . . .
H21D H -0.3764 0.3258 0.8332 0.075 Uiso 1 1 calc R . .
H21E H -0.4691 0.2907 0.8640 0.075 Uiso 1 1 calc R . .
C217 C -0.5939(6) 0.3800(3) 0.6550(5) 0.097(2) Uani 1 1 d . . .
H21F H -0.6420 0.3546 0.6280 0.146 Uiso 1 1 calc R . .
H21G H -0.5829 0.4067 0.6151 0.146 Uiso 1 1 calc R . .
H21H H -0.6269 0.3938 0.7029 0.146 Uiso 1 1 calc R . .
C218 C -0.4816(5) 0.3557(2) 0.6852(4) 0.0630(13) Uani 1 1 d . . .
H218 H -0.4388 0.3808 0.7202 0.076 Uiso 1 1 calc R . .
C219 C -0.4155(5) 0.3417(2) 0.6128(3) 0.0610(12) Uani 1 1 d . . .
C220 C -0.3733(7) 0.3818(3) 0.5568(4) 0.089(2) Uani 1 1 d . . .
H22A H -0.4101 0.3787 0.5005 0.133 Uiso 1 1 calc R . .
H22B H -0.2950 0.3775 0.5545 0.133 Uiso 1 1 calc R . .
H22C H -0.3877 0.4147 0.5794 0.133 Uiso 1 1 calc R . .
N1 N 0.2178(3) 0.01696(16) 0.7738(3) 0.0543(9) Uani 1 1 d . . .
N2 N 0.0191(4) 0.06199(16) 0.7750(3) 0.0595(10) Uani 1 1 d . . .
H2A H -0.0480 0.0515 0.7898 0.071 Uiso 1 1 calc R . .
N3 N 0.1127(4) 0.06980(17) 0.6364(3) 0.0589(10) Uani 1 1 d . . .
N4 N 0.1378(4) -0.03744(18) 0.6240(3) 0.0610(10) Uani 1 1 d . . .
N5 N 0.0248(4) -0.05439(15) 0.7536(3) 0.0567(10) Uani 1 1 d . . .
H5 H -0.0503 -0.0520 0.7512 0.068 Uiso 1 1 calc R . .
N6 N -0.0900(6) -0.1090(2) 0.9133(5) 0.102(2) Uani 1 1 d . . .
N21 N -0.2973(3) 0.24352(15) 0.7537(3) 0.0505(9) Uani 1 1 d . . .
N22 N -0.4859(3) 0.19308(16) 0.7634(3) 0.0561(10) Uani 1 1 d . . .
H22D H -0.5541 0.2012 0.7791 0.067 Uiso 1 1 calc R . .
N23 N -0.3985(3) 0.18691(17) 0.6218(3) 0.0573(10) Uani 1 1 d . . .
N24 N -0.3943(4) 0.29475(16) 0.6041(3) 0.0566(10) Uani 1 1 d . . .
N25 N -0.4965(3) 0.30962(15) 0.7400(3) 0.0544(9) Uani 1 1 d . . .
H25 H -0.5710 0.3057 0.7401 0.065 Uiso 1 1 calc R . .
N26 N -0.6051(5) 0.3595(2) 0.9090(4) 0.0932(18) Uani 1 1 d . . .
O1 O 0.1736(4) 0.06828(16) 0.5699(3) 0.0760(11) Uani 1 1 d . . .
H1A H 0.1939 0.0390 0.5626 0.114 Uiso 1 1 calc . . .
O1A O -0.8041(5) 0.2630(2) 0.9136(4) 0.1125(18) Uiso 1 1 d . . .
O2 O 0.2063(3) -0.02301(16) 0.5661(2) 0.0696(10) Uani 1 1 d . . .
O2A O -0.8216(9) 0.1907(4) 0.8375(7) 0.196(4) Uiso 1 1 d . . .
O3A O -0.6674(12) 0.2093(5) 0.8963(9) 0.255(6) Uiso 1 1 d . . .
O4A O -0.6989(9) 0.2527(4) 0.8009(7) 0.182(4) Uiso 1 1 d . . .
O5A O -0.3127(8) -0.0017(3) 0.9214(6) 0.161(3) Uiso 1 1 d . . .
O6A O -0.3031(9) 0.0713(4) 0.8604(7) 0.196(4) Uiso 1 1 d . . .
O7A O -0.1514(15) 0.0422(7) 0.9410(11) 0.315(8) Uiso 1 1 d . . .
O8A O -0.1907(6) 0.0057(3) 0.8196(5) 0.134(2) Uiso 1 1 d . . .
O21 O -0.3369(4) 0.19015(15) 0.5538(3) 0.0748(11) Uani 1 1 d . . .
H21I H -0.3248 0.2201 0.5436 0.112 Uiso 1 1 calc . . .
O22 O -0.3338(4) 0.28139(15) 0.5396(2) 0.0706(10) Uani 1 1 d . . .
Cl1 Cl -0.75970(13) 0.23014(7) 0.85437(12) 0.0799(5) Uani 1 1 d . . .
Cl2 Cl -0.23933(15) 0.02955(7) 0.88511(14) 0.0875(5) Uani 1 1 d . . .
Co1 Co 0.07470(5) 0.01001(3) 0.69626(4) 0.0521(2) Uani 1 1 d . . .
Co2 Co -0.44328(5) 0.24617(2) 0.68054(4) 0.0490(2) Uani 1 1 d . . .

loop_
_atom_site_aniso_label
_atom_site_aniso_U_11
_atom_site_aniso_U_22
_atom_site_aniso_U_33
_atom_site_aniso_U_23
_atom_site_aniso_U_13
_atom_site_aniso_U_12
C1 0.050(3) 0.071(3) 0.070(3) -0.001(3) 0.006(2) -0.004(2)
C2 0.055(3) 0.078(4) 0.088(4) 0.004(3) -0.001(3) 0.000(3)
C1AX 0.058(3) 0.073(3) 0.069(3) -0.001(3) -0.006(3) -0.001(2)
C3 0.069(4) 0.102(5) 0.082(4) -0.003(4) -0.015(3) -0.004(3)
C2AX 0.061(3) 0.073(3) 0.067(3) -0.002(3) -0.006(3) 0.001(3)
C4 0.079(4) 0.080(4) 0.063(3) -0.012(3) -0.001(3) -0.005(3)
C5 0.063(3) 0.062(3) 0.054(3) 0.004(2) 0.008(2) -0.005(2)
C6 0.069(3) 0.066(3) 0.060(3) -0.007(2) 0.009(3) -0.001(3)
C7 0.068(4) 0.072(4) 0.096(4) -0.004(3) 0.002(3) 0.017(3)
C8 0.063(3) 0.052(3) 0.074(3) -0.004(2) 0.006(3) 0.006(2)
C9 0.060(3) 0.058(3) 0.073(3) 0.003(3) -0.001(3) -0.005(2)
C10 0.088(4) 0.062(3) 0.099(5) 0.016(3) 0.005(4) -0.005(3)
C11 0.071(4) 0.106(5) 0.100(5) 0.026(4) 0.019(4) -0.008(4)
C12 0.089(4) 0.068(3) 0.075(4) 0.007(3) 0.018(3) -0.015(3)
C13 0.099(5) 0.074(4) 0.081(4) 0.013(3) 0.030(4) 0.019(3)
C14 0.057(3) 0.061(3) 0.065(3) 0.009(2) 0.018(2) 0.005(2)
C15 0.072(3) 0.065(3) 0.056(3) 0.001(2) 0.009(2) -0.011(3)
C16 0.082(4) 0.072(4) 0.059(3) 0.008(3) 0.008(3) -0.012(3)
C17 0.082(4) 0.077(4) 0.101(5) -0.010(4) 0.002(4) -0.024(3)
C18 0.068(3) 0.058(3) 0.068(3) -0.004(2) 0.001(3) -0.002(2)
C19 0.068(3) 0.061(3) 0.053(3) -0.003(2) 0.003(2) 0.003(2)
C20 0.099(5) 0.071(4) 0.074(4) -0.010(3) 0.016(3) 0.006(3)
C21 0.052(3) 0.060(3) 0.063(3) 0.003(2) 0.014(2) -0.004(2)
C22 0.051(3) 0.075(3) 0.073(3) -0.004(3) 0.009(2) -0.003(2)
C23 0.053(3) 0.096(4) 0.069(3) 0.004(3) -0.003(3) 0.007(3)
C24 0.060(3) 0.084(4) 0.058(3) 0.006(3) 0.002(2) 0.008(3)
C25 0.056(3) 0.058(3) 0.047(2) 0.000(2) 0.010(2) 0.002(2)
C26 0.062(3) 0.062(3) 0.048(2) 0.006(2) 0.007(2) -0.003(2)
C27 0.073(4) 0.082(4) 0.097(5) 0.000(4) 0.005(3) -0.030(3)
C28 0.063(3) 0.054(3) 0.069(3) 0.003(2) 0.007(3) -0.014(2)
C29 0.060(3) 0.057(3) 0.065(3) -0.004(2) 0.001(2) -0.003(2)
C210 0.088(4) 0.057(3) 0.091(4) -0.018(3) 0.004(3) -0.003(3)
C211 0.063(3) 0.108(5) 0.078(4) -0.028(4) 0.021(3) -0.002(3)
C212 0.098(5) 0.076(4) 0.073(4) -0.014(3) 0.021(3) 0.024(3)
C213 0.106(5) 0.064(3) 0.080(4) -0.008(3) 0.029(4) 0.004(3)
C214 0.064(3) 0.056(3) 0.057(3) -0.008(2) 0.024(2) -0.005(2)
C215 0.062(3) 0.070(3) 0.054(3) -0.005(2) 0.010(2) 0.008(2)
C216 0.072(3) 0.060(3) 0.055(3) -0.008(2) 0.006(2) 0.011(2)
C217 0.095(5) 0.092(5) 0.103(5) 0.014(4) 0.002(4) 0.037(4)
C218 0.074(3) 0.055(3) 0.060(3) 0.005(2) 0.007(3) 0.007(2)
C219 0.078(3) 0.056(3) 0.049(3) 0.004(2) 0.006(2) 0.004(2)
C220 0.128(6) 0.071(4) 0.069(4) 0.011(3) 0.021(4) 0.004(4)
N1 0.050(2) 0.059(2) 0.054(2) 0.0021(18) 0.0063(18) -0.0017(17)
N2 0.053(2) 0.064(2) 0.063(3) 0.000(2) 0.0096(19) -0.0037(19)
N3 0.057(2) 0.064(3) 0.057(2) -0.0007(19) 0.0069(19) -0.0060(19)
N4 0.063(3) 0.070(3) 0.049(2) 0.002(2) 0.0040(19) 0.000(2)
N5 0.056(2) 0.056(2) 0.057(2) 0.0013(19) 0.0040(18) -0.0042(18)
N6 0.107(5) 0.096(4) 0.108(5) 0.016(4) 0.030(4) 0.018(4)
N21 0.047(2) 0.054(2) 0.052(2) -0.0014(17) 0.0129(17) 0.0007(16)
N22 0.047(2) 0.061(2) 0.062(2) 0.0021(19) 0.0108(18) -0.0064(18)
N23 0.056(2) 0.064(2) 0.053(2) -0.0070(19) 0.0082(18) -0.0019(19)
N24 0.060(2) 0.066(3) 0.044(2) -0.0007(18) 0.0049(18) -0.0006(19)
N25 0.051(2) 0.060(2) 0.053(2) 0.0015(18) 0.0079(17) 0.0051(18)
N26 0.090(4) 0.102(4) 0.090(4) -0.019(3) 0.028(3) -0.013(3)
O1 0.083(3) 0.079(3) 0.069(2) 0.005(2) 0.026(2) -0.013(2)
O2 0.072(2) 0.081(3) 0.057(2) 0.0020(19) 0.0174(18) 0.002(2)
O21 0.092(3) 0.068(2) 0.070(2) -0.0053(19) 0.034(2) 0.000(2)
O22 0.096(3) 0.066(2) 0.053(2) 0.0020(17) 0.0250(19) 0.003(2)
Cl1 0.0581(8) 0.0899(10) 0.0950(11) -0.0171(9) 0.0257(7) -0.0244(7)
Cl2 0.0791(10) 0.0766(10) 0.1130(14) 0.0081(9) 0.0417(10) 0.0097(8)
Co1 0.0492(4) 0.0548(4) 0.0524(4) 0.0005(3) 0.0054(3) -0.0021(3)
Co2 0.0486(4) 0.0521(4) 0.0469(4) -0.0005(3) 0.0067(3) -0.0005(2)

loop_
_atom_type_symbol
_atom_type_description
_atom_type_scat_dispersion_real
_atom_type_scat_dispersion_imag
_atom_type_scat_source
C C 0.0033 0.0016 'International Tables Vol C Tables 4.2.6.8 and 6.1.1.4'
H H 0.0000 0.0000 'International Tables Vol C Tables 4.2.6.8 and 6.1.1.4'
N N 0.0061 0.0033 'International Tables Vol C Tables 4.2.6.8 and 6.1.1.4'
O O 0.0106 0.0060 'International Tables Vol C Tables 4.2.6.8 and 6.1.1.4'
Cl Cl 0.1484 0.1585 'International Tables Vol C Tables 4.2.6.8 and 6.1.1.4'
Co Co 0.3494 0.9721 'International Tables Vol C Tables 4.2.6.8 and 6.1.1.4'

loop_
_geom_angle_atom_site_label_1
_geom_angle_atom_site_label_2
_geom_angle_atom_site_label_3
_geom_angle
_geom_angle_site_symmetry_1
_geom_angle_site_symmetry_3
_geom_angle_publ_flag
N1 C1 C2 122.9(6) . . ?
C3 C2 C1 118.3(6) . . ?
C2 C3 C4 120.1(6) . . ?
C5 C4 C3 119.0(6) . . ?
N1 C5 C4 121.3(5) . . ?
N1 C5 C6 116.0(5) . . ?
C4 C5 C6 122.6(5) . . ?
N2 C6 C5 111.9(4) . . ?
C9 C8 N2 108.9(4) . . ?
C9 C8 C7 113.2(5) . . ?
N2 C8 C7 112.1(5) . . ?
N3 C9 C10 125.0(6) . . ?
N3 C9 C8 114.9(5) . . ?
C10 C9 C8 120.1(5) . . ?
C12 C11 N6 119.0(6) . . ?
C13 C12 C11 118.5(6) . . ?
C14 C13 C12 124.6(6) . . ?
C15 C14 C13 117.4(5) . . ?
C14 C15 N6 122.1(5) . . ?
C14 C15 C16 116.7(5) . . ?
N6 C15 C16 121.2(6) . . ?
N5 C16 C15 115.1(5) . . ?
N5 C18 C19 110.4(4) . . ?
N5 C18 C17 111.7(5) . . ?
C19 C18 C17 112.8(5) . . ?
N4 C19 C20 122.2(5) . . ?
N4 C19 C18 116.3(5) . . ?
C20 C19 C18 121.5(5) . . ?
N21 C21 C22 122.6(5) . . ?
C21 C22 C23 119.1(5) . . ?
C22 C23 C24 119.6(5) . . ?
C23 C24 C25 118.7(5) . . ?
N21 C25 C24 121.6(5) . . ?
N21 C25 C26 115.8(4) . . ?
C24 C25 C26 122.6(5) . . ?
N22 C26 C25 110.9(4) . . ?
C29 C28 C27 113.6(5) . . ?
C29 C28 N22 108.4(4) . . ?
C27 C28 N22 111.8(5) . . ?
N23 C29 C210 124.0(5) . . ?
N23 C29 C28 115.5(5) . . ?
C210 C29 C28 120.5(5) . . ?
N26 C211 C212 119.2(6) . . ?
C213 C212 C211 117.7(6) . . ?
C214 C213 C212 124.4(6) . . ?
C215 C214 C213 117.1(5) . . ?
C214 C215 N26 123.3(5) . . ?
C214 C215 C216 117.5(5) . . ?
N26 C215 C216 119.3(5) . . ?
N25 C216 C215 114.0(4) . . ?
C219 C218 N25 109.9(4) . . ?
C219 C218 C217 112.7(5) . . ?
N25 C218 C217 111.2(5) . . ?
N24 C219 C220 122.5(5) . . ?
N24 C219 C218 116.6(5) . . ?
C220 C219 C218 120.9(5) . . ?
C5 N1 C1 118.5(5) . . ?
C5 N1 Co1 114.2(3) . . ?
C1 N1 Co1 127.3(4) . . ?
C6 N2 C8 112.3(4) . . ?
C6 N2 Co1 110.5(3) . . ?
C8 N2 Co1 109.5(3) . . ?
C9 N3 O1 117.2(5) . . ?
C9 N3 Co1 120.1(4) . . ?
O1 N3 Co1 122.6(4) . . ?
C19 N4 O2 118.2(5) . . ?
C19 N4 Co1 119.7(4) . . ?
O2 N4 Co1 122.1(4) . . ?
C16 N5 C18 111.3(4) . . ?
C16 N5 Co1 119.2(3) . . ?
C18 N5 Co1 109.7(3) . . ?
C11 N6 C15 118.4(6) . . ?
C25 N21 C21 118.3(5) . . ?
C25 N21 Co2 114.6(3) . . ?
C21 N21 Co2 126.7(4) . . ?
C26 N22 C28 112.0(4) . . ?
C26 N22 Co2 111.3(3) . . ?
C28 N22 Co2 109.5(3) . . ?
C29 N23 O21 117.9(4) . . ?
C29 N23 Co2 120.1(4) . . ?
O21 N23 Co2 122.0(3) . . ?
C219 N24 O22 117.5(4) . . ?
C219 N24 Co2 120.6(4) . . ?
O22 N24 Co2 121.9(3) . . ?
C216 N25 C218 110.4(4) . . ?
C216 N25 Co2 120.1(3) . . ?
C218 N25 Co2 109.4(3) . . ?
C211 N26 C215 118.2(6) . . ?
O2A Cl1 O4A 125.4(7) . . ?
O2A Cl1 O3A 102.3(7) . . ?
O4A Cl1 O3A 90.5(7) . . ?
O2A Cl1 O1A 112.1(5) . . ?
O4A Cl1 O1A 114.8(5) . . ?
O3A Cl1 O1A 105.7(7) . . ?
O7A Cl2 O5A 112.0(8) . . ?
O7A Cl2 O6A 112.0(9) . . ?
O5A Cl2 O6A 103.0(6) . . ?
O7A Cl2 O8A 103.4(8) . . ?
O5A Cl2 O8A 112.1(5) . . ?
O6A Cl2 O8A 114.5(6) . . ?
N4 Co1 N3 96.59(19) . . ?
N4 Co1 C1AX 89.3(2) . . ?
N3 Co1 C1AX 88.8(2) . . ?
N4 Co1 N2 175.87(19) . . ?
N3 Co1 N2 81.73(18) . . ?
C1AX Co1 N2 94.4(2) . . ?
N4 Co1 N1 92.96(18) . . ?
N3 Co1 N1 89.56(18) . . ?
C1AX Co1 N1 177.3(2) . . ?
N2 Co1 N1 83.27(17) . . ?
N4 Co1 N5 82.71(18) . . ?
N3 Co1 N5 175.86(18) . . ?
C1AX Co1 N5 87.2(2) . . ?
N2 Co1 N5 99.24(18) . . ?
N1 Co1 N5 94.55(17) . . ?
N24 Co2 N23 96.95(18) . . ?
N24 Co2 C2AX 88.3(2) . . ?
N23 Co2 C2AX 88.9(2) . . ?
N24 Co2 N22 176.56(18) . . ?
N23 Co2 N22 81.47(18) . . ?
C2AX Co2 N22 94.7(2) . . ?
N24 Co2 N21 94.46(17) . . ?
N23 Co2 N21 88.62(17) . . ?
C2AX Co2 N21 176.5(2) . . ?
N22 Co2 N21 82.47(16) . . ?
N24 Co2 N25 82.68(17) . . ?
N23 Co2 N25 177.77(17) . . ?
C2AX Co2 N25 88.8(2) . . ?
N22 Co2 N25 99.02(17) . . ?
N21 Co2 N25 93.60(16) . . ?

loop_
_geom_bond_atom_site_label_1
_geom_bond_atom_site_label_2
_geom_bond_distance
_geom_bond_site_symmetry_2
_geom_bond_publ_flag
C1 N1 1.343(7) . ?
C1 C2 1.380(8) . ?
C2 C3 1.346(9) . ?
C1AX Co1 1.984(5) . ?
C3 C4 1.387(9) . ?
C2AX Co2 2.003(6) . ?
C4 C5 1.377(8) . ?
C5 N1 1.341(7) . ?
C5 C6 1.501(8) . ?
C6 N2 1.489(7) . ?
C7 C8 1.527(8) . ?
C8 C9 1.494(8) . ?
C8 N2 1.521(7) . ?
C9 N3 1.290(7) . ?
C9 C10 1.469(8) . ?
C11 C12 1.377(10) . ?
C11 N6 1.383(9) . ?
C12 C13 1.340(9) . ?
C13 C14 1.339(8) . ?
C14 C15 1.330(8) . ?
C15 N6 1.392(8) . ?
C15 C16 1.497(7) . ?
C16 N5 1.495(7) . ?
C17 C18 1.536(8) . ?
C18 N5 1.496(7) . ?
C18 C19 1.498(8) . ?
C19 N4 1.286(7) . ?
C19 C20 1.491(8) . ?
C21 N21 1.350(6) . ?
C21 C22 1.359(8) . ?
C22 C23 1.368(8) . ?
C23 C24 1.382(8) . ?
C24 C25 1.382(7) . ?
C25 N21 1.348(6) . ?
C25 C26 1.503(7) . ?
C26 N22 1.473(6) . ?
C27 C28 1.515(8) . ?
C28 C29 1.489(8) . ?
C28 N22 1.522(7) . ?
C29 N23 1.280(7) . ?
C29 C210 1.485(7) . ?
C211 N26 1.361(8) . ?
C211 C212 1.385(10) . ?
C212 C213 1.360(9) . ?
C213 C214 1.330(8) . ?
C214 C215 1.311(7) . ?
C215 N26 1.395(8) . ?
C215 C216 1.518(7) . ?
C216 N25 1.486(6) . ?
C217 C218 1.540(8) . ?
C218 C219 1.501(8) . ?
C218 N25 1.509(6) . ?
C219 N24 1.271(6) . ?
C219 C220 1.496(8) . ?
N1 Co1 2.039(4) . ?
N2 Co1 2.006(4) . ?
N3 O1 1.339(6) . ?
N3 Co1 1.913(4) . ?
N4 O2 1.345(6) . ?
N4 Co1 1.899(5) . ?
N5 Co1 2.039(4) . ?
N21 Co2 2.025(4) . ?
N22 Co2 2.014(4) . ?
N23 O21 1.366(5) . ?
N23 Co2 1.918(4) . ?
N24 O22 1.355(5) . ?
N24 Co2 1.891(4) . ?
N25 Co2 2.048(4) . ?
O1A Cl1 1.415(6) . ?
O2A Cl1 1.294(11) . ?
O3A Cl1 1.363(15) . ?
O4A Cl1 1.312(10) . ?
O5A Cl2 1.374(9) . ?
O6A Cl2 1.379(11) . ?
O7A Cl2 1.361(18) . ?
O8A Cl2 1.387(7) . ?

loop_
_geom_torsion_atom_site_label_1
_geom_torsion_atom_site_label_2
_geom_torsion_atom_site_label_3
_geom_torsion_atom_site_label_4
_geom_torsion
_geom_torsion_site_symmetry_1
_geom_torsion_site_symmetry_2
_geom_torsion_site_symmetry_3
_geom_torsion_site_symmetry_4
_geom_torsion_publ_flag
N1 C1 C2 C3 1.2(9) . . . . ?
C1 C2 C3 C4 -1.4(10) . . . . ?
C2 C3 C4 C5 0.9(10) . . . . ?
C3 C4 C5 N1 -0.2(9) . . . . ?
C3 C4 C5 C6 176.2(6) . . . . ?
N1 C5 C6 N2 -19.6(7) . . . . ?
C4 C5 C6 N2 163.9(5) . . . . ?
N2 C8 C9 N3 14.9(7) . . . . ?
C7 C8 C9 N3 -110.5(6) . . . . ?
N2 C8 C9 C10 -166.9(5) . . . . ?
C7 C8 C9 C10 67.7(7) . . . . ?
N6 C11 C12 C13 0.8(11) . . . . ?
C11 C12 C13 C14 -0.6(11) . . . . ?
C12 C13 C14 C15 -0.7(11) . . . . ?
C13 C14 C15 N6 1.8(10) . . . . ?
C13 C14 C15 C16 -178.3(6) . . . . ?
C14 C15 C16 N5 96.9(7) . . . . ?
N6 C15 C16 N5 -83.2(7) . . . . ?
N5 C18 C19 N4 -6.2(7) . . . . ?
C17 C18 C19 N4 119.5(6) . . . . ?
N5 C18 C19 C20 172.5(5) . . . . ?
C17 C18 C19 C20 -61.7(7) . . . . ?
N21 C21 C22 C23 -2.3(9) . . . . ?
C21 C22 C23 C24 1.6(9) . . . . ?
C22 C23 C24 C25 0.0(9) . . . . ?
C23 C24 C25 N21 -1.1(8) . . . . ?
C23 C24 C25 C26 -179.4(5) . . . . ?
N21 C25 C26 N22 20.8(6) . . . . ?
C24 C25 C26 N22 -160.8(5) . . . . ?
C27 C28 C29 N23 107.5(6) . . . . ?
N22 C28 C29 N23 -17.3(7) . . . . ?
C27 C28 C29 C210 -70.5(7) . . . . ?
N22 C28 C29 C210 164.7(5) . . . . ?
N26 C211 C212 C213 0.2(11) . . . . ?
C211 C212 C213 C214 -0.1(11) . . . . ?
C212 C213 C214 C215 1.3(10) . . . . ?
C213 C214 C215 N26 -2.6(9) . . . . ?
C213 C214 C215 C216 178.5(5) . . . . ?
C214 C215 C216 N25 -90.3(6) . . . . ?
N26 C215 C216 N25 90.8(7) . . . . ?
N25 C218 C219 N24 7.2(7) . . . . ?
C217 C218 C219 N24 -117.4(6) . . . . ?
N25 C218 C219 C220 -170.2(5) . . . . ?
C217 C218 C219 C220 65.2(8) . . . . ?
C4 C5 N1 C1 -0.1(8) . . . . ?
C6 C5 N1 C1 -176.7(5) . . . . ?
C4 C5 N1 Co1 -176.2(4) . . . . ?
C6 C5 N1 Co1 7.3(6) . . . . ?
C2 C1 N1 C5 -0.4(8) . . . . ?
C2 C1 N1 Co1 175.1(4) . . . . ?
C5 C6 N2 C8 -100.5(5) . . . . ?
C5 C6 N2 Co1 22.1(5) . . . . ?
C9 C8 N2 C6 100.2(5) . . . . ?
C7 C8 N2 C6 -133.8(5) . . . . ?
C9 C8 N2 Co1 -22.9(5) . . . . ?
C7 C8 N2 Co1 103.1(5) . . . . ?
C10 C9 N3 O1 -0.6(8) . . . . ?
C8 C9 N3 O1 177.5(4) . . . . ?
C10 C9 N3 Co1 -176.9(5) . . . . ?
C8 C9 N3 Co1 1.2(7) . . . . ?
C20 C19 N4 O2 -2.7(8) . . . . ?
C18 C19 N4 O2 176.1(4) . . . . ?
C20 C19 N4 Co1 179.0(4) . . . . ?
C18 C19 N4 Co1 -2.2(7) . . . . ?
C15 C16 N5 C18 -54.9(7) . . . . ?
C15 C16 N5 Co1 175.9(4) . . . . ?
C19 C18 N5 C16 -123.2(5) . . . . ?
C17 C18 N5 C16 110.4(6) . . . . ?
C19 C18 N5 Co1 10.8(5) . . . . ?
C17 C18 N5 Co1 -115.6(5) . . . . ?
C12 C11 N6 C15 0.2(11) . . . . ?
C14 C15 N6 C11 -1.6(10) . . . . ?
C16 C15 N6 C11 178.5(6) . . . . ?
C24 C25 N21 C21 0.4(7) . . . . ?
C26 C25 N21 C21 178.8(4) . . . . ?
C24 C25 N21 Co2 174.3(4) . . . . ?
C26 C25 N21 Co2 -7.3(5) . . . . ?
C22 C21 N21 C25 1.3(8) . . . . ?
C22 C21 N21 Co2 -171.7(4) . . . . ?
C25 C26 N22 C28 99.0(5) . . . . ?
C25 C26 N22 Co2 -24.0(5) . . . . ?
C29 C28 N22 C26 -100.5(5) . . . . ?
C27 C28 N22 C26 133.6(5) . . . . ?
C29 C28 N22 Co2 23.5(5) . . . . ?
C27 C28 N22 Co2 -102.4(5) . . . . ?
C210 C29 N23 O21 -0.8(8) . . . . ?
C28 C29 N23 O21 -178.7(4) . . . . ?
C210 C29 N23 Co2 -180.0(4) . . . . ?
C28 C29 N23 Co2 2.1(6) . . . . ?
C220 C219 N24 O22 -2.0(8) . . . . ?
C218 C219 N24 O22 -179.4(5) . . . . ?
C220 C219 N24 Co2 176.6(5) . . . . ?
C218 C219 N24 Co2 -0.8(7) . . . . ?
C215 C216 N25 C218 56.1(6) . . . . ?
C215 C216 N25 Co2 -175.2(4) . . . . ?
C219 C218 N25 C216 124.7(5) . . . . ?
C217 C218 N25 C216 -109.9(5) . . . . ?
C219 C218 N25 Co2 -9.6(5) . . . . ?
C217 C218 N25 Co2 115.8(5) . . . . ?
C212 C211 N26 C215 -1.4(10) . . . . ?
C214 C215 N26 C211 2.7(10) . . . . ?
C216 C215 N26 C211 -178.4(6) . . . . ?
C19 N4 Co1 N3 -168.9(4) . . . . ?
O2 N4 Co1 N3 12.9(4) . . . . ?
C19 N4 Co1 C1AX -80.2(4) . . . . ?
O2 N4 Co1 C1AX 101.5(4) . . . . ?
C19 N4 Co1 N2 125(2) . . . . ?
O2 N4 Co1 N2 -53(3) . . . . ?
C19 N4 Co1 N1 101.2(4) . . . . ?
O2 N4 Co1 N1 -77.0(4) . . . . ?
C19 N4 Co1 N5 7.0(4) . . . . ?
O2 N4 Co1 N5 -171.2(4) . . . . ?
C9 N3 Co1 N4 171.6(4) . . . . ?
O1 N3 Co1 N4 -4.5(4) . . . . ?
C9 N3 Co1 C1AX 82.5(4) . . . . ?
O1 N3 Co1 C1AX -93.7(4) . . . . ?
C9 N3 Co1 N2 -12.2(4) . . . . ?
O1 N3 Co1 N2 171.7(4) . . . . ?
C9 N3 Co1 N1 -95.5(4) . . . . ?
O1 N3 Co1 N1 88.4(4) . . . . ?
C9 N3 Co1 N5 92(3) . . . . ?
O1 N3 Co1 N5 -85(3) . . . . ?
C6 N2 Co1 N4 -39(3) . . . . ?
C8 N2 Co1 N4 85(3) . . . . ?
C6 N2 Co1 N3 -105.2(4) . . . . ?
C8 N2 Co1 N3 19.0(3) . . . . ?
C6 N2 Co1 C1AX 166.7(4) . . . . ?
C8 N2 Co1 C1AX -69.1(4) . . . . ?
C6 N2 Co1 N1 -14.7(3) . . . . ?
C8 N2 Co1 N1 109.5(3) . . . . ?
C6 N2 Co1 N5 78.8(4) . . . . ?
C8 N2 Co1 N5 -156.9(3) . . . . ?
C5 N1 Co1 N4 -177.2(4) . . . . ?
C1 N1 Co1 N4 7.1(5) . . . . ?
C5 N1 Co1 N3 86.2(4) . . . . ?
C1 N1 Co1 N3 -89.5(5) . . . . ?
C5 N1 Co1 C1AX 35(5) . . . . ?
C1 N1 Co1 C1AX -140(4) . . . . ?
C5 N1 Co1 N2 4.5(4) . . . . ?
C1 N1 Co1 N2 -171.2(5) . . . . ?
C5 N1 Co1 N5 -94.3(4) . . . . ?
C1 N1 Co1 N5 90.0(5) . . . . ?
C16 N5 Co1 N4 120.3(4) . . . . ?
C18 N5 Co1 N4 -9.6(3) . . . . ?
C16 N5 Co1 N3 -159(2) . . . . ?
C18 N5 Co1 N3 71(3) . . . . ?
C16 N5 Co1 C1AX -150.1(4) . . . . ?
C18 N5 Co1 C1AX 80.0(4) . . . . ?
C16 N5 Co1 N2 -56.0(4) . . . . ?
C18 N5 Co1 N2 174.0(3) . . . . ?
C16 N5 Co1 N1 27.9(4) . . . . ?
C18 N5 Co1 N1 -102.1(3) . . . . ?
C219 N24 Co2 N23 173.7(4) . . . . ?
O22 N24 Co2 N23 -7.8(4) . . . . ?
C219 N24 Co2 C2AX 84.9(5) . . . . ?
O22 N24 Co2 C2AX -96.5(4) . . . . ?
C219 N24 Co2 N22 -124(3) . . . . ?
O22 N24 Co2 N22 55(3) . . . . ?
C219 N24 Co2 N21 -97.2(4) . . . . ?
O22 N24 Co2 N21 81.4(4) . . . . ?
C219 N24 Co2 N25 -4.1(4) . . . . ?
O22 N24 Co2 N25 174.4(4) . . . . ?
C29 N23 Co2 N24 -173.2(4) . . . . ?
O21 N23 Co2 N24 7.6(4) . . . . ?
C29 N23 Co2 C2AX -85.0(4) . . . . ?
O21 N23 Co2 C2AX 95.8(4) . . . . ?
C29 N23 Co2 N22 9.9(4) . . . . ?
O21 N23 Co2 N22 -169.3(4) . . . . ?
C29 N23 Co2 N21 92.5(4) . . . . ?
O21 N23 Co2 N21 -86.7(4) . . . . ?
C29 N23 Co2 N25 -93(5) . . . . ?
O21 N23 Co2 N25 88(5) . . . . ?
C26 N22 Co2 N24 43(3) . . . . ?
C28 N22 Co2 N24 -81(3) . . . . ?
C26 N22 Co2 N23 106.1(4) . . . . ?
C28 N22 Co2 N23 -18.3(3) . . . . ?
C26 N22 Co2 C2AX -165.6(4) . . . . ?
C28 N22 Co2 C2AX 69.9(4) . . . . ?
C26 N22 Co2 N21 16.4(3) . . . . ?
C28 N22 Co2 N21 -108.0(3) . . . . ?
C26 N22 Co2 N25 -76.1(4) . . . . ?
C28 N22 Co2 N25 159.5(3) . . . . ?
C25 N21 Co2 N24 176.3(3) . . . . ?
C21 N21 Co2 N24 -10.4(4) . . . . ?
C25 N21 Co2 N23 -86.8(3) . . . . ?
C21 N21 Co2 N23 86.5(4) . . . . ?
C25 N21 Co2 C2AX -41(3) . . . . ?
C21 N21 Co2 C2AX 132(3) . . . . ?
C25 N21 Co2 N22 -5.2(3) . . . . ?
C21 N21 Co2 N22 168.0(4) . . . . ?
C25 N21 Co2 N25 93.4(3) . . . . ?
C21 N21 Co2 N25 -93.3(4) . . . . ?
C216 N25 Co2 N24 -121.5(4) . . . . ?
C218 N25 Co2 N24 7.6(3) . . . . ?
C216 N25 Co2 N23 158(4) . . . . ?
C218 N25 Co2 N23 -73(5) . . . . ?
C216 N25 Co2 C2AX 150.0(4) . . . . ?
C218 N25 Co2 C2AX -80.9(4) . . . . ?
C216 N25 Co2 N22 55.4(4) . . . . ?
C218 N25 Co2 N22 -175.4(3) . . . . ?
C216 N25 Co2 N21 -27.5(4) . . . . ?
C218 N25 Co2 N21 101.6(3) . . . . ?
